data_7711231
loop_
_publ_author_name
'Hejda, Martin'
'Zechovsk\'y, Jan'
'Kreml\'a\<cek, V\'it'
'Erben, Milan'
'Rychagova, Elena A.'
'Jambor, Roman'
'R\%u\<zi\<cka, Ale\<s'
'Ketkov, Sergey Yu.'
'Dost\'al, Libor'

_publ_section_title
;
 Beyond simple hetero Diels-Alder Cycloadditions. A New Type of
 Element-Ligand Cooperativity at N,C,N-coordinated Arsinidene and
 Stibinidene Centres in the Reaction with an Electron Deficient Alkyne.
;
_journal_name_full 'Dalton Transactions'
_journal_paper_doi 10.1039/D2DT02499C
_journal_year 2022
_chemical_formula_moiety 'C44 H50 As N2 O8'
_chemical_formula_sum 'C44 H50 As N2 O8'
_chemical_formula_weight 809.78
_space_group_crystal_system triclinic
_space_group_IT_number 2
_space_group_name_Hall '-P 1'
_space_group_name_H-M_alt 'P -1'
_atom_sites_solution_hydrogens geom
_audit_creation_method SHELXL-2017/1
_audit_update_record
;
2022-09-12 deposited with the CCDC.	2022-09-13 downloaded from the CCDC.
;
_cell_angle_alpha 72.640(8)
_cell_angle_beta 70.438(9)
_cell_angle_gamma 68.085(9)
_cell_formula_units_Z 2
_cell_length_a 11.405(2)
_cell_length_b 14.254(3)
_cell_length_c 14.960(3)
_cell_measurement_reflns_used 31555
_cell_measurement_temperature 150(2)
_cell_measurement_theta_max 27.5
_cell_measurement_theta_min 1
_cell_volume 2083.8(7)
_computing_cell_refinement 'APEX3 v2018.1-0 (Bruker AXS)'
_computing_data_collection 'Bruker Instrument Service vV6.2.3'
_computing_data_reduction 'SAINT V8.38A (Bruker AXS Inc., 2016)'
_computing_molecular_graphics 'Bruker SHELXTL'
_computing_publication_material 'Bruker SHELXTL'
_computing_structure_refinement 'SHELXL-2017/1 (Sheldrick, 2017)'
_computing_structure_solution 'SHELXT 2014/5 (Sheldrick, 2014)'
_diffrn_ambient_temperature 150(2)
_diffrn_detector_area_resol_mean 10.4167
_diffrn_measured_fraction_theta_full 0.969
_diffrn_measured_fraction_theta_max 0.965
_diffrn_measurement_device_type 'Bruker D8 - Venture'
_diffrn_measurement_method '\f and \w scans to fill the Ewald sphere'
_diffrn_radiation_type MoK\a
_diffrn_radiation_wavelength 0.71073
_diffrn_reflns_av_R_equivalents 0.0902
_diffrn_reflns_av_unetI/netI 0.0819
_diffrn_reflns_Laue_measured_fraction_full 0.969
_diffrn_reflns_Laue_measured_fraction_max 0.965
_diffrn_reflns_limit_h_max 13
_diffrn_reflns_limit_h_min -13
_diffrn_reflns_limit_k_max 17
_diffrn_reflns_limit_k_min -17
_diffrn_reflns_limit_l_max 18
_diffrn_reflns_limit_l_min -18
_diffrn_reflns_number 31555
_diffrn_reflns_point_group_measured_fraction_full 0.969
_diffrn_reflns_point_group_measured_fraction_max 0.965
_diffrn_reflns_theta_full 25.242
_diffrn_reflns_theta_max 25.497
_diffrn_reflns_theta_min 2.358
_diffrn_source 'sealed X-ray tube'
_exptl_absorpt_coefficient_mu 0.869
_exptl_absorpt_correction_T_max 0.7457
_exptl_absorpt_correction_T_min 0.4304
_exptl_absorpt_correction_type multi-scan
_exptl_absorpt_process_details
;
SADABS-2016/2 - Bruker AXS area detector
scaling and absorption correction
;
_exptl_crystal_colour orange
_exptl_crystal_density_diffrn 1.291
_exptl_crystal_description plate
_exptl_crystal_F_000 850
_exptl_crystal_size_max 0.594
_exptl_crystal_size_mid 0.259
_exptl_crystal_size_min 0.056
_refine_diff_density_max 0.820
_refine_diff_density_min -1.333
_refine_diff_density_rms 0.146
_refine_ls_extinction_method none
_refine_ls_goodness_of_fit_ref 1.100
_refine_ls_hydrogen_treatment constr
_refine_ls_matrix_type full
_refine_ls_number_parameters 517
_refine_ls_number_reflns 7492
_refine_ls_number_restraints 458
_refine_ls_restrained_S_all 1.073
_refine_ls_R_factor_all 0.0874
_refine_ls_R_factor_gt 0.0617
_refine_ls_shift/su_max 0.001
_refine_ls_shift/su_mean 0.000
_refine_ls_structure_factor_coef Fsqd
_refine_ls_weighting_details 'w=1/[\s^2^(Fo^2^)+(0.1052P)^2^+1.2705P] where P=(Fo^2^+2Fc^2^)/3'
_refine_ls_weighting_scheme calc
_refine_ls_wR_factor_gt 0.1599
_refine_ls_wR_factor_ref 0.1712
_reflns_Friedel_coverage 0.000
_reflns_number_gt 6079
_reflns_number_total 7492
_reflns_threshold_expression 'I > 2\s(I)'
_cod_data_source_file d2dt02499c1.cif
_cod_data_source_block ld210504As1_5As
_cod_database_code 7711231
_shelx_shelxl_version_number 2017/1
_shelx_space_group_comment
;
The symmetry employed for this shelxl refinement is uniquely defined
by the following loop, which should always be used as a source of
symmetry information in preference to the above space-group names.
They are only intended as comments.
;
_exptl_absorpt_special_details
;
The ratio of minimum to maximum
apparent transmission was 0.577
;

loop_
_space_group_symop_operation_xyz
'x, y, z'
'-x, -y, -z'

loop_
_atom_site_label
_atom_site_type_symbol
_atom_site_fract_x
_atom_site_fract_y
_atom_site_fract_z
_atom_site_U_iso_or_equiv
_atom_site_adp_type
_atom_site_occupancy
_atom_site_site_symmetry_order
_atom_site_calc_flag
_atom_site_refinement_flags_posn
_atom_site_refinement_flags_adp
_atom_site_refinement_flags_occupancy
_atom_site_disorder_assembly
_atom_site_disorder_group
As1 As 0.61078(3) 0.37447(3) 0.78284(2) 0.01858(14) Uani 1 1 d . . . . .
O1 O 0.2822(3) 0.3297(3) 0.7836(2) 0.0432(8) Uani 1 1 d . . . . .
C1 C 0.6215(3) 0.4446(3) 0.6464(2) 0.0186(7) Uani 1 1 d . . . . .
N1 N 0.7558(3) 0.2722(2) 0.7308(2) 0.0212(6) Uani 1 1 d . . . . .
O2 O 0.3651(2) 0.2537(2) 0.91224(18) 0.0319(7) Uani 1 1 d . . . . .
C2 C 0.6868(3) 0.3707(3) 0.5888(2) 0.0178(7) Uani 1 1 d . . . . .
N2 N 0.4458(3) 0.5908(2) 0.7579(2) 0.0207(6) Uani 1 1 d . . . . .
C3 C 0.7107(3) 0.3996(3) 0.4888(2) 0.0201(7) Uani 1 1 d . . . . .
H3 H 0.753416 0.349306 0.449182 0.024 Uiso 1 1 calc R U . . .
O3 O 0.6033(4) 0.1509(3) 0.5808(2) 0.0504(9) Uani 1 1 d . . . . .
O4 O 0.4689(3) 0.1247(3) 0.7250(2) 0.0480(9) Uani 1 1 d . . . . .
C4 C 0.6704(3) 0.5044(3) 0.4478(2) 0.0228(8) Uani 1 1 d . . . . .
H4 H 0.686627 0.525814 0.379395 0.027 Uiso 1 1 calc R U . . .
O5 O 0.7712(3) 0.6306(2) 0.62962(19) 0.0319(6) Uani 1 1 d . . . . .
C5 C 0.6071(3) 0.5773(3) 0.5057(2) 0.0203(7) Uani 1 1 d . . . . .
H5 H 0.581942 0.648341 0.476308 0.024 Uiso 1 1 calc R U . . .
C8 C 0.5856(3) 0.2399(3) 0.6963(2) 0.0201(7) Uani 1 1 d . . . . .
O8 O 0.3400(3) 0.9048(2) 0.6187(2) 0.0313(6) Uani 1 1 d . . . . .
C7 C 0.7192(3) 0.2612(3) 0.6503(2) 0.0200(7) Uani 1 1 d . . . . .
H7 H 0.786940 0.208089 0.613530 0.024 Uiso 1 1 calc R U . . .
O7 O 0.2694(2) 0.7736(2) 0.62940(18) 0.0271(6) Uani 1 1 d . . . . .
C6 C 0.5792(3) 0.5487(3) 0.6069(2) 0.0174(7) Uani 1 1 d . . . . .
O6 O 0.8013(3) 0.7827(3) 0.5477(2) 0.0488(9) Uani 1 1 d . . . . .
C9 C 0.5089(3) 0.2940(3) 0.7652(2) 0.0207(7) Uani 1 1 d . . . . .
C10 C 0.3734(3) 0.2946(3) 0.8185(2) 0.0218(7) Uani 1 1 d . . . . .
C11 C 0.2365(4) 0.2499(4) 0.9702(3) 0.0410(11) Uani 1 1 d . . . . .
H11A H 0.176273 0.320206 0.968959 0.062 Uiso 1 1 calc R U . . .
H11B H 0.240412 0.216067 1.037000 0.062 Uiso 1 1 calc R U . . .
H11C H 0.205595 0.210805 0.943837 0.062 Uiso 1 1 calc R U . . .
C12 C 0.5539(4) 0.1686(3) 0.6597(3) 0.0231(7) Uani 1 1 d . . . . .
C13 C 0.4312(5) 0.0562(5) 0.6922(4) 0.0580(15) Uani 1 1 d . . . . .
H13A H 0.378586 0.096887 0.645718 0.087 Uiso 1 1 calc R U . . .
H13B H 0.379976 0.018808 0.747832 0.087 Uiso 1 1 calc R U . . .
H13C H 0.509808 0.006842 0.661145 0.087 Uiso 1 1 calc R U . . .
C14 C 0.5038(3) 0.6243(3) 0.6707(2) 0.0200(7) Uani 1 1 d . . . . .
C16 C 0.5892(4) 0.7775(3) 0.5950(3) 0.0262(8) Uani 1 1 d . . . . .
H16 H 0.568866 0.849298 0.568117 0.031 Uiso 1 1 calc R U . . .
C15 C 0.4915(4) 0.7362(3) 0.6312(2) 0.0225(7) Uani 1 1 d . . . . .
C17 C 0.7282(4) 0.7183(3) 0.5941(3) 0.0278(8) Uani 1 1 d . . . . .
C18 C 0.9396(5) 0.7380(5) 0.5443(5) 0.0713(19) Uani 1 1 d . . . . .
H18A H 0.974087 0.673831 0.519871 0.107 Uiso 1 1 calc R U . . .
H18B H 0.951579 0.723280 0.609544 0.107 Uiso 1 1 calc R U . . .
H18C H 0.986253 0.786748 0.501303 0.107 Uiso 1 1 calc R U . . .
C19 C 0.3539(4) 0.8057(3) 0.6269(2) 0.0220(7) Uani 1 1 d . . . . .
C20 C 0.2146(5) 0.9748(3) 0.6051(4) 0.0423(11) Uani 1 1 d . . . . .
H20A H 0.214505 1.046039 0.594425 0.063 Uiso 1 1 calc R U . . .
H20B H 0.145804 0.961061 0.662906 0.063 Uiso 1 1 calc R U . . .
H20C H 0.198464 0.964603 0.548821 0.063 Uiso 1 1 calc R U . . .
C21 C 0.8659(3) 0.2078(3) 0.7665(2) 0.0222(7) Uani 1 1 d . . . . .
C22 C 0.9621(4) 0.2519(3) 0.7599(3) 0.0263(8) Uani 1 1 d . . . . .
C23 C 1.0681(4) 0.1904(4) 0.7978(3) 0.0349(9) Uani 1 1 d . . . . .
H23 H 1.132041 0.219644 0.795002 0.042 Uiso 1 1 calc R U . . .
C24 C 1.0827(4) 0.0874(4) 0.8397(3) 0.0388(10) Uani 1 1 d . . . . .
H24 H 1.155757 0.046591 0.865541 0.047 Uiso 1 1 calc R U . . .
C25 C 0.9914(4) 0.0444(3) 0.8436(3) 0.0358(10) Uani 1 1 d . . . . .
H25 H 1.003217 -0.026725 0.871305 0.043 Uiso 1 1 calc R U . . .
C26 C 0.8806(3) 0.1027(3) 0.8078(3) 0.0298(8) Uani 1 1 d D . . . .
C27 C 0.9485(4) 0.3650(3) 0.7171(3) 0.0342(9) Uani 1 1 d . . . . .
H27 H 0.877167 0.392941 0.682816 0.041 Uiso 1 1 calc R U . . .
C28 C 0.9083(6) 0.4242(4) 0.7969(4) 0.0486(12) Uani 1 1 d . . . . .
H28A H 0.894119 0.497865 0.768740 0.073 Uiso 1 1 calc R U . . .
H28B H 0.977354 0.399223 0.831046 0.073 Uiso 1 1 calc R U . . .
H28C H 0.827249 0.413919 0.842522 0.073 Uiso 1 1 calc R U . . .
C29 C 1.0722(5) 0.3842(5) 0.6438(4) 0.0595(15) Uani 1 1 d . . . . .
H29A H 1.105555 0.338122 0.597680 0.089 Uiso 1 1 calc R U . . .
H29B H 1.138632 0.370598 0.677880 0.089 Uiso 1 1 calc R U . . .
H29C H 1.051797 0.456056 0.608975 0.089 Uiso 1 1 calc R U . . .
C30 C 0.7805(4) 0.0544(3) 0.8187(3) 0.0448(11) Uani 1 1 d D . . . .
C31 C 0.838(12) -0.047(3) 0.786(5) 0.083(6) Uani 0.42(3) 1 d D . P A 1
H31A H 0.768644 -0.068229 0.781384 0.124 Uiso 0.42(3) 1 calc R U P A 1
H31B H 0.884681 -0.099040 0.832144 0.124 Uiso 0.42(3) 1 calc R U P A 1
H31C H 0.899869 -0.038827 0.721917 0.124 Uiso 0.42(3) 1 calc R U P A 1
C32 C 0.732(3) 0.015(2) 0.9247(6) 0.068(4) Uani 0.42(3) 1 d D . P A 1
H32A H 0.664130 -0.016654 0.934268 0.101 Uiso 0.42(3) 1 calc R U P A 1
H32B H 0.695375 0.071693 0.959387 0.101 Uiso 0.42(3) 1 calc R U P A 1
H32C H 0.804586 -0.037504 0.949800 0.101 Uiso 0.42(3) 1 calc R U P A 1
C31A C 0.829(9) -0.037(2) 0.772(3) 0.083(6) Uani 0.58(3) 1 d D . P A 2
H31D H 0.757262 -0.066474 0.786436 0.124 Uiso 0.58(3) 1 calc R U P A 2
H31E H 0.900715 -0.089728 0.797677 0.124 Uiso 0.58(3) 1 calc R U P A 2
H31F H 0.859239 -0.016195 0.701951 0.124 Uiso 0.58(3) 1 calc R U P A 2
C32A C 0.686(2) 0.0452(19) 0.9163(9) 0.068(4) Uani 0.58(3) 1 d D . P A 2
H32D H 0.631325 0.114217 0.928256 0.101 Uiso 0.58(3) 1 calc R U P A 2
H32E H 0.734124 0.009455 0.966293 0.101 Uiso 0.58(3) 1 calc R U P A 2
H32F H 0.630228 0.005883 0.918231 0.101 Uiso 0.58(3) 1 calc R U P A 2
C33 C 0.3700(4) 0.6582(3) 0.8248(2) 0.0237(8) Uani 1 1 d . . . . .
C34 C 0.2330(4) 0.6750(3) 0.8529(2) 0.0266(8) Uani 1 1 d . . . . .
C35 C 0.1584(4) 0.7369(3) 0.9205(3) 0.0351(9) Uani 1 1 d . . . . .
H35 H 0.066253 0.751323 0.938645 0.042 Uiso 1 1 calc R U . . .
C36 C 0.2140(5) 0.7783(4) 0.9622(3) 0.0417(11) Uani 1 1 d . . . . .
H36 H 0.160468 0.820619 1.008289 0.050 Uiso 1 1 calc R U . . .
C37 C 0.3490(4) 0.7576(3) 0.9364(3) 0.0363(10) Uani 1 1 d . . . . .
H37 H 0.387173 0.785227 0.965952 0.044 Uiso 1 1 calc R U . . .
C38 C 0.4294(4) 0.6967(3) 0.8676(2) 0.0269(8) Uani 1 1 d . . . . .
C39 C 0.1725(4) 0.6202(3) 0.8169(3) 0.0304(9) Uani 1 1 d . . . . .
H39 H 0.236725 0.594960 0.758139 0.036 Uiso 1 1 calc R U . . .
C40 C 0.0449(4) 0.6870(4) 0.7893(3) 0.0422(11) Uani 1 1 d . . . . .
H40A H 0.059526 0.747127 0.739491 0.063 Uiso 1 1 calc R U . . .
H40B H -0.021048 0.710152 0.846591 0.063 Uiso 1 1 calc R U . . .
H40C H 0.014358 0.646633 0.764220 0.063 Uiso 1 1 calc R U . . .
C41 C 0.1509(5) 0.5259(4) 0.8947(4) 0.0495(12) Uani 1 1 d . . . . .
H41A H 0.115668 0.487466 0.871028 0.074 Uiso 1 1 calc R U . . .
H41B H 0.088846 0.548499 0.953482 0.074 Uiso 1 1 calc R U . . .
H41C H 0.234164 0.481240 0.909321 0.074 Uiso 1 1 calc R U . . .
C42 C 0.5767(4) 0.6688(3) 0.8488(3) 0.0314(9) Uani 1 1 d . . . . .
H42 H 0.617940 0.633258 0.792479 0.038 Uiso 1 1 calc R U . . .
C43 C 0.6217(4) 0.5931(4) 0.9365(3) 0.0411(11) Uani 1 1 d . . . . .
H43A H 0.716526 0.576089 0.924151 0.062 Uiso 1 1 calc R U . . .
H43B H 0.598820 0.529965 0.947851 0.062 Uiso 1 1 calc R U . . .
H43C H 0.578482 0.624699 0.993734 0.062 Uiso 1 1 calc R U . . .
C44 C 0.6236(5) 0.7632(4) 0.8237(3) 0.0460(11) Uani 1 1 d . . . . .
H44A H 0.719289 0.741834 0.804432 0.069 Uiso 1 1 calc R U . . .
H44B H 0.592119 0.795189 0.880356 0.069 Uiso 1 1 calc R U . . .
H44C H 0.589482 0.813039 0.770151 0.069 Uiso 1 1 calc R U . . .

loop_
_atom_site_aniso_label
_atom_site_aniso_U_11
_atom_site_aniso_U_22
_atom_site_aniso_U_33
_atom_site_aniso_U_23
_atom_site_aniso_U_13
_atom_site_aniso_U_12
As1 0.0162(2) 0.0258(2) 0.0148(2) -0.00662(14) -0.00143(13) -0.00761(15)
O1 0.0230(15) 0.078(2) 0.0267(14) 0.0031(15) -0.0077(12) -0.0227(15)
C1 0.0129(16) 0.0304(18) 0.0166(15) -0.0091(13) -0.0011(12) -0.0101(14)
N1 0.0160(14) 0.0311(17) 0.0188(14) -0.0103(12) -0.0039(11) -0.0061(12)
O2 0.0205(13) 0.0491(17) 0.0199(12) 0.0013(12) -0.0002(10) -0.0144(13)
C2 0.0090(15) 0.0281(18) 0.0172(15) -0.0085(13) 0.0018(12) -0.0081(13)
N2 0.0179(15) 0.0291(16) 0.0161(13) -0.0060(12) -0.0040(11) -0.0072(12)
C3 0.0158(17) 0.0316(19) 0.0173(15) -0.0116(14) 0.0015(13) -0.0119(15)
O3 0.078(2) 0.064(2) 0.0271(15) -0.0199(14) 0.0052(15) -0.050(2)
O4 0.0493(19) 0.062(2) 0.0486(18) -0.0296(16) 0.0148(15) -0.0436(18)
C4 0.0211(18) 0.036(2) 0.0148(15) -0.0066(14) -0.0012(13) -0.0139(16)
O5 0.0247(14) 0.0380(16) 0.0309(14) -0.0057(12) -0.0056(11) -0.0093(12)
C5 0.0187(17) 0.0287(19) 0.0141(15) -0.0031(13) -0.0014(13) -0.0110(15)
C8 0.0173(17) 0.0274(18) 0.0178(16) -0.0039(13) -0.0029(13) -0.0109(14)
O8 0.0323(15) 0.0250(14) 0.0377(15) -0.0107(12) -0.0084(12) -0.0067(12)
C7 0.0180(17) 0.0257(18) 0.0181(16) -0.0081(14) 0.0002(13) -0.0099(14)
O7 0.0214(13) 0.0319(14) 0.0255(13) -0.0052(11) -0.0047(10) -0.0070(11)
C6 0.0113(15) 0.0262(17) 0.0168(15) -0.0053(13) -0.0004(12) -0.0098(14)
O6 0.0353(17) 0.053(2) 0.058(2) 0.0081(16) -0.0113(15) -0.0281(16)
C9 0.0182(17) 0.0255(18) 0.0169(15) -0.0037(13) -0.0024(13) -0.0071(14)
C10 0.0192(17) 0.031(2) 0.0173(15) -0.0040(14) -0.0030(13) -0.0118(15)
C11 0.026(2) 0.063(3) 0.027(2) 0.003(2) 0.0047(16) -0.024(2)
C12 0.0232(18) 0.0268(19) 0.0238(17) -0.0042(14) -0.0086(14) -0.0109(15)
C13 0.051(3) 0.069(4) 0.075(4) -0.041(3) 0.010(3) -0.042(3)
C14 0.0150(16) 0.0284(18) 0.0174(15) -0.0045(13) -0.0041(13) -0.0077(14)
C16 0.0298(19) 0.0274(19) 0.0227(17) -0.0048(15) -0.0044(15) -0.0123(16)
C15 0.0251(18) 0.0301(19) 0.0147(15) -0.0085(14) -0.0019(13) -0.0108(15)
C17 0.0270(19) 0.038(2) 0.0218(17) -0.0086(16) -0.0026(15) -0.0151(17)
C18 0.037(3) 0.094(5) 0.087(4) 0.005(4) -0.018(3) -0.042(3)
C19 0.0243(18) 0.0263(18) 0.0131(15) -0.0076(13) -0.0004(13) -0.0063(15)
C20 0.041(3) 0.029(2) 0.052(3) -0.014(2) -0.013(2) 0.0006(19)
C21 0.0140(16) 0.0295(18) 0.0185(16) -0.0091(14) -0.0008(13) -0.0011(14)
C22 0.0179(17) 0.040(2) 0.0235(17) -0.0118(16) -0.0022(14) -0.0101(16)
C23 0.022(2) 0.049(2) 0.039(2) -0.0115(19) -0.0117(17) -0.0110(18)
C24 0.021(2) 0.046(2) 0.045(2) -0.016(2) -0.0157(18) 0.0060(18)
C25 0.032(2) 0.025(2) 0.044(2) -0.0090(18) -0.0160(19) 0.0056(17)
C26 0.0241(19) 0.032(2) 0.032(2) -0.0080(16) -0.0109(16) -0.0022(16)
C27 0.031(2) 0.049(2) 0.030(2) 0.0025(18) -0.0114(17) -0.026(2)
C28 0.067(3) 0.035(2) 0.053(3) -0.007(2) -0.022(3) -0.022(2)
C29 0.051(3) 0.095(4) 0.044(3) 0.008(3) -0.011(2) -0.053(3)
C30 0.039(2) 0.026(2) 0.072(3) 0.002(2) -0.024(2) -0.0133(19)
C31 0.105(12) 0.100(6) 0.073(10) -0.047(7) 0.011(11) -0.071(8)
C32 0.031(9) 0.084(11) 0.098(5) -0.059(5) 0.023(5) -0.032(8)
C31A 0.105(12) 0.100(6) 0.073(10) -0.047(7) 0.011(11) -0.071(8)
C32A 0.031(9) 0.084(11) 0.098(5) -0.059(5) 0.023(5) -0.032(8)
C33 0.0262(18) 0.0270(19) 0.0115(15) -0.0016(13) 0.0005(13) -0.0075(15)
C34 0.0247(18) 0.031(2) 0.0157(16) -0.0030(14) 0.0011(14) -0.0058(16)
C35 0.027(2) 0.043(2) 0.0253(19) -0.0112(17) 0.0018(16) -0.0040(18)
C36 0.040(2) 0.049(3) 0.030(2) -0.0251(19) 0.0026(18) -0.003(2)
C37 0.042(2) 0.042(2) 0.0269(19) -0.0170(18) -0.0045(17) -0.011(2)
C38 0.0287(19) 0.032(2) 0.0164(16) -0.0081(15) -0.0023(14) -0.0062(16)
C39 0.0211(19) 0.042(2) 0.0260(18) -0.0102(16) -0.0014(15) -0.0080(17)
C40 0.023(2) 0.061(3) 0.037(2) -0.008(2) -0.0043(18) -0.011(2)
C41 0.056(3) 0.045(3) 0.052(3) 0.002(2) -0.022(2) -0.023(2)
C42 0.033(2) 0.045(2) 0.0197(17) -0.0115(17) -0.0022(16) -0.0153(19)
C43 0.038(2) 0.059(3) 0.027(2) -0.012(2) -0.0104(18) -0.012(2)
C44 0.050(3) 0.061(3) 0.040(2) -0.016(2) -0.008(2) -0.031(2)

loop_
_atom_type_symbol
_atom_type_description
_atom_type_scat_dispersion_real
_atom_type_scat_dispersion_imag
_atom_type_scat_source
C C 0.0033 0.0016 'International Tables Vol C Tables 4.2.6.8 and 6.1.1.4'
H H 0.0000 0.0000 'International Tables Vol C Tables 4.2.6.8 and 6.1.1.4'
As As 0.0499 2.0058 'International Tables Vol C Tables 4.2.6.8 and 6.1.1.4'
N N 0.0061 0.0033 'International Tables Vol C Tables 4.2.6.8 and 6.1.1.4'
O O 0.0106 0.0060 'International Tables Vol C Tables 4.2.6.8 and 6.1.1.4'

loop_
_geom_angle_atom_site_label_1
_geom_angle_atom_site_label_2
_geom_angle_atom_site_label_3
_geom_angle
_geom_angle_site_symmetry_1
_geom_angle_site_symmetry_3
_geom_angle_publ_flag
N1 As1 C1 84.12(13) . . ?
N1 As1 C9 83.67(14) . . ?
C1 As1 C9 87.62(14) . . ?
C6 C1 C2 121.8(3) . . ?
C6 C1 As1 129.7(3) . . ?
C2 C1 As1 108.5(2) . . ?
C21 N1 C7 126.4(3) . . ?
C21 N1 As1 130.1(2) . . ?
C7 N1 As1 102.9(2) . . ?
C10 O2 C11 115.1(3) . . ?
C3 C2 C1 120.5(3) . . ?
C3 C2 C7 128.0(3) . . ?
C1 C2 C7 111.5(3) . . ?
C14 N2 C33 121.7(3) . . ?
C2 C3 C4 118.4(3) . . ?
C2 C3 H3 120.8 . . ?
C4 C3 H3 120.8 . . ?
C12 O4 C13 115.6(3) . . ?
C5 C4 C3 120.6(3) . . ?
C5 C4 H4 119.7 . . ?
C3 C4 H4 119.7 . . ?
C4 C5 C6 121.4(3) . . ?
C4 C5 H5 119.3 . . ?
C6 C5 H5 119.3 . . ?
C9 C8 C12 127.5(3) . . ?
C9 C8 C7 112.9(3) . . ?
C12 C8 C7 119.6(3) . . ?
C19 O8 C20 114.4(3) . . ?
N1 C7 C2 104.3(3) . . ?
N1 C7 C8 104.9(3) . . ?
C2 C7 C8 104.7(3) . . ?
N1 C7 H7 114.0 . . ?
C2 C7 H7 114.0 . . ?
C8 C7 H7 114.0 . . ?
C1 C6 C5 117.3(3) . . ?
C1 C6 C14 120.1(3) . . ?
C5 C6 C14 122.6(3) . . ?
C17 O6 C18 115.5(4) . . ?
C8 C9 C10 125.6(3) . . ?
C8 C9 As1 108.0(3) . . ?
C10 C9 As1 126.5(3) . . ?
O1 C10 O2 123.8(3) . . ?
O1 C10 C9 125.1(3) . . ?
O2 C10 C9 111.1(3) . . ?
O2 C11 H11A 109.5 . . ?
O2 C11 H11B 109.5 . . ?
H11A C11 H11B 109.5 . . ?
O2 C11 H11C 109.5 . . ?
H11A C11 H11C 109.5 . . ?
H11B C11 H11C 109.5 . . ?
O3 C12 O4 123.7(4) . . ?
O3 C12 C8 123.1(3) . . ?
O4 C12 C8 113.1(3) . . ?
O4 C13 H13A 109.5 . . ?
O4 C13 H13B 109.5 . . ?
H13A C13 H13B 109.5 . . ?
O4 C13 H13C 109.5 . . ?
H13A C13 H13C 109.5 . . ?
H13B C13 H13C 109.5 . . ?
N2 C14 C6 117.7(3) . . ?
N2 C14 C15 122.5(3) . . ?
C6 C14 C15 119.7(3) . . ?
C15 C16 C17 124.2(4) . . ?
C15 C16 H16 117.9 . . ?
C17 C16 H16 117.9 . . ?
C16 C15 C14 126.2(3) . . ?
C16 C15 C19 118.7(3) . . ?
C14 C15 C19 115.0(3) . . ?
O5 C17 O6 123.7(4) . . ?
O5 C17 C16 127.8(4) . . ?
O6 C17 C16 108.4(3) . . ?
O6 C18 H18A 109.5 . . ?
O6 C18 H18B 109.5 . . ?
H18A C18 H18B 109.5 . . ?
O6 C18 H18C 109.5 . . ?
H18A C18 H18C 109.5 . . ?
H18B C18 H18C 109.5 . . ?
O7 C19 O8 124.7(3) . . ?
O7 C19 C15 122.8(3) . . ?
O8 C19 C15 112.5(3) . . ?
O8 C20 H20A 109.5 . . ?
O8 C20 H20B 109.5 . . ?
H20A C20 H20B 109.5 . . ?
O8 C20 H20C 109.5 . . ?
H20A C20 H20C 109.5 . . ?
H20B C20 H20C 109.5 . . ?
C26 C21 N1 121.4(3) . . ?
C26 C21 C22 120.4(3) . . ?
N1 C21 C22 118.2(3) . . ?
C23 C22 C21 118.7(4) . . ?
C23 C22 C27 119.5(4) . . ?
C21 C22 C27 121.8(3) . . ?
C24 C23 C22 121.4(4) . . ?
C24 C23 H23 119.3 . . ?
C22 C23 H23 119.3 . . ?
C25 C24 C23 119.8(4) . . ?
C25 C24 H24 120.1 . . ?
C23 C24 H24 120.1 . . ?
C24 C25 C26 121.8(4) . . ?
C24 C25 H25 119.1 . . ?
C26 C25 H25 119.1 . . ?
C25 C26 C21 118.0(3) . . ?
C25 C26 C30 119.9(4) . . ?
C21 C26 C30 122.1(3) . . ?
C28 C27 C22 110.2(3) . . ?
C28 C27 C29 109.5(4) . . ?
C22 C27 C29 113.7(4) . . ?
C28 C27 H27 107.7 . . ?
C22 C27 H27 107.7 . . ?
C29 C27 H27 107.7 . . ?
C27 C28 H28A 109.5 . . ?
C27 C28 H28B 109.5 . . ?
H28A C28 H28B 109.5 . . ?
C27 C28 H28C 109.5 . . ?
H28A C28 H28C 109.5 . . ?
H28B C28 H28C 109.5 . . ?
C27 C29 H29A 109.5 . . ?
C27 C29 H29B 109.5 . . ?
H29A C29 H29B 109.5 . . ?
C27 C29 H29C 109.5 . . ?
H29A C29 H29C 109.5 . . ?
H29B C29 H29C 109.5 . . ?
C26 C30 C31A 115(4) . . ?
C26 C30 C31 113(5) . . ?
C26 C30 C32A 115.8(9) . . ?
C31A C30 C32A 115(3) . . ?
C26 C30 C32 107.7(12) . . ?
C31 C30 C32 98(3) . . ?
C30 C31 H31A 109.5 . . ?
C30 C31 H31B 109.5 . . ?
H31A C31 H31B 109.5 . . ?
C30 C31 H31C 109.5 . . ?
H31A C31 H31C 109.5 . . ?
H31B C31 H31C 109.5 . . ?
C30 C32 H32A 109.5 . . ?
C30 C32 H32B 109.5 . . ?
H32A C32 H32B 109.5 . . ?
C30 C32 H32C 109.5 . . ?
H32A C32 H32C 109.5 . . ?
H32B C32 H32C 109.5 . . ?
C30 C31A H31D 109.5 . . ?
C30 C31A H31E 109.5 . . ?
H31D C31A H31E 109.5 . . ?
C30 C31A H31F 109.5 . . ?
H31D C31A H31F 109.5 . . ?
H31E C31A H31F 109.5 . . ?
C30 C32A H32D 109.5 . . ?
C30 C32A H32E 109.5 . . ?
H32D C32A H32E 109.5 . . ?
C30 C32A H32F 109.5 . . ?
H32D C32A H32F 109.5 . . ?
H32E C32A H32F 109.5 . . ?
C38 C33 C34 121.7(3) . . ?
C38 C33 N2 121.3(3) . . ?
C34 C33 N2 116.6(3) . . ?
C35 C34 C33 117.5(4) . . ?
C35 C34 C39 121.2(4) . . ?
C33 C34 C39 121.1(3) . . ?
C36 C35 C34 122.0(4) . . ?
C36 C35 H35 119.0 . . ?
C34 C35 H35 119.0 . . ?
C35 C36 C37 119.5(4) . . ?
C35 C36 H36 120.3 . . ?
C37 C36 H36 120.3 . . ?
C36 C37 C38 121.2(4) . . ?
C36 C37 H37 119.4 . . ?
C38 C37 H37 119.4 . . ?
C33 C38 C37 117.9(4) . . ?
C33 C38 C42 123.1(3) . . ?
C37 C38 C42 118.8(4) . . ?
C34 C39 C40 114.7(4) . . ?
C34 C39 C41 108.5(3) . . ?
C40 C39 C41 109.9(4) . . ?
C34 C39 H39 107.8 . . ?
C40 C39 H39 107.8 . . ?
C41 C39 H39 107.8 . . ?
C39 C40 H40A 109.5 . . ?
C39 C40 H40B 109.5 . . ?
H40A C40 H40B 109.5 . . ?
C39 C40 H40C 109.5 . . ?
H40A C40 H40C 109.5 . . ?
H40B C40 H40C 109.5 . . ?
C39 C41 H41A 109.5 . . ?
C39 C41 H41B 109.5 . . ?
H41A C41 H41B 109.5 . . ?
C39 C41 H41C 109.5 . . ?
H41A C41 H41C 109.5 . . ?
H41B C41 H41C 109.5 . . ?
C38 C42 C44 112.9(4) . . ?
C38 C42 C43 110.0(3) . . ?
C44 C42 C43 110.3(4) . . ?
C38 C42 H42 107.9 . . ?
C44 C42 H42 107.9 . . ?
C43 C42 H42 107.9 . . ?
C42 C43 H43A 109.5 . . ?
C42 C43 H43B 109.5 . . ?
H43A C43 H43B 109.5 . . ?
C42 C43 H43C 109.5 . . ?
H43A C43 H43C 109.5 . . ?
H43B C43 H43C 109.5 . . ?
C42 C44 H44A 109.5 . . ?
C42 C44 H44B 109.5 . . ?
H44A C44 H44B 109.5 . . ?
C42 C44 H44C 109.5 . . ?
H44A C44 H44C 109.5 . . ?
H44B C44 H44C 109.5 . . ?

loop_
_geom_bond_atom_site_label_1
_geom_bond_atom_site_label_2
_geom_bond_distance
_geom_bond_site_symmetry_2
_geom_bond_publ_flag
As1 N1 1.865(3) . ?
As1 C1 1.971(3) . ?
As1 C9 2.029(4) . ?
O1 C10 1.194(4) . ?
C1 C6 1.384(5) . ?
C1 C2 1.391(5) . ?
N1 C21 1.415(4) . ?
N1 C7 1.466(4) . ?
O2 C10 1.335(4) . ?
O2 C11 1.444(4) . ?
C2 C3 1.388(5) . ?
C2 C7 1.536(5) . ?
N2 C14 1.285(4) . ?
N2 C33 1.431(5) . ?
C3 C4 1.396(5) . ?
C3 H3 0.9500 . ?
O3 C12 1.183(5) . ?
O4 C12 1.319(5) . ?
O4 C13 1.455(6) . ?
C4 C5 1.382(5) . ?
C4 H4 0.9500 . ?
O5 C17 1.186(5) . ?
C5 C6 1.402(5) . ?
C5 H5 0.9500 . ?
C8 C9 1.338(5) . ?
C8 C12 1.483(5) . ?
C8 C7 1.552(5) . ?
O8 C19 1.332(5) . ?
O8 C20 1.446(5) . ?
C7 H7 1.0000 . ?
O7 C19 1.199(5) . ?
C6 C14 1.478(5) . ?
O6 C17 1.351(5) . ?
O6 C18 1.452(6) . ?
C9 C10 1.480(5) . ?
C11 H11A 0.9800 . ?
C11 H11B 0.9800 . ?
C11 H11C 0.9800 . ?
C13 H13A 0.9800 . ?
C13 H13B 0.9800 . ?
C13 H13C 0.9800 . ?
C14 C15 1.497(5) . ?
C16 C15 1.333(5) . ?
C16 C17 1.490(5) . ?
C16 H16 0.9500 . ?
C15 C19 1.522(5) . ?
C18 H18A 0.9800 . ?
C18 H18B 0.9800 . ?
C18 H18C 0.9800 . ?
C20 H20A 0.9800 . ?
C20 H20B 0.9800 . ?
C20 H20C 0.9800 . ?
C21 C26 1.408(5) . ?
C21 C22 1.419(6) . ?
C22 C23 1.387(5) . ?
C22 C27 1.515(6) . ?
C23 C24 1.384(7) . ?
C23 H23 0.9500 . ?
C24 C25 1.369(7) . ?
C24 H24 0.9500 . ?
C25 C26 1.406(5) . ?
C25 H25 0.9500 . ?
C26 C30 1.484(2) . ?
C27 C28 1.514(7) . ?
C27 C29 1.530(6) . ?
C27 H27 1.0000 . ?
C28 H28A 0.9800 . ?
C28 H28B 0.9800 . ?
C28 H28C 0.9800 . ?
C29 H29A 0.9800 . ?
C29 H29B 0.9800 . ?
C29 H29C 0.9800 . ?
C30 C31A 1.500(2) . ?
C30 C31 1.500(2) . ?
C30 C32A 1.501(2) . ?
C30 C32 1.502(2) . ?
C31 H31A 0.9800 . ?
C31 H31B 0.9800 . ?
C31 H31C 0.9800 . ?
C32 H32A 0.9800 . ?
C32 H32B 0.9800 . ?
C32 H32C 0.9800 . ?
C31A H31D 0.9800 . ?
C31A H31E 0.9800 . ?
C31A H31F 0.9800 . ?
C32A H32D 0.9800 . ?
C32A H32E 0.9800 . ?
C32A H32F 0.9800 . ?
C33 C38 1.395(6) . ?
C33 C34 1.421(5) . ?
C34 C35 1.386(6) . ?
C34 C39 1.510(6) . ?
C35 C36 1.379(7) . ?
C35 H35 0.9500 . ?
C36 C37 1.392(6) . ?
C36 H36 0.9500 . ?
C37 C38 1.400(5) . ?
C37 H37 0.9500 . ?
C38 C42 1.520(6) . ?
C39 C40 1.526(5) . ?
C39 C41 1.531(6) . ?
C39 H39 1.0000 . ?
C40 H40A 0.9800 . ?
C40 H40B 0.9800 . ?
C40 H40C 0.9800 . ?
C41 H41A 0.9800 . ?
C41 H41B 0.9800 . ?
C41 H41C 0.9800 . ?
C42 C44 1.530(6) . ?
C42 C43 1.530(5) . ?
C42 H42 1.0000 . ?
C43 H43A 0.9800 . ?
C43 H43B 0.9800 . ?
C43 H43C 0.9800 . ?
C44 H44A 0.9800 . ?
C44 H44B 0.9800 . ?
C44 H44C 0.9800 . ?
